data_7123005
loop_
_publ_author_name
'Chen, Shujie'
'Zhang, Jinhui'
'Yang, Mingfeng'
'Liu, Fenggang'
'Xie, Zhipeng'
'Liu, Yun-Lin'
'Lin, Wenxia'
'Wang, Daru'
'Li, Xiangrui'
'Wang, Jiahai'

_publ_section_title
;
 Diastereoselective synthesis of cyclopropanes bearing
 trifluoromethyl-substituted all-carbon quaternary centers from
 2-trifluoromethyl-1,3-enynes beyond fluorine elimination
;
_journal_name_full 'Chemical Communications'
_journal_paper_doi 10.1039/C9CC00785G
_journal_year 2019
_chemical_formula_sum 'C26 H15 F6 N2 O6'
_chemical_formula_weight 565.40
_space_group_crystal_system triclinic
_space_group_IT_number 2
_space_group_name_Hall '-P 1'
_space_group_name_H-M_alt 'P -1'
_symmetry_space_group_name_Hall '-P 1'
_symmetry_space_group_name_H-M 'P -1'
_atom_sites_solution_hydrogens geom
_audit_creation_method SHELXL-2018/3
_audit_update_record
;
2019-01-16 deposited with the CCDC.    2019-02-18 downloaded from the CCDC.
;
_cell_angle_alpha 90.744(2)
_cell_angle_beta 103.423(2)
_cell_angle_gamma 93.886(2)
_cell_formula_units_Z 2
_cell_length_a 8.9228(5)
_cell_length_b 11.3001(6)
_cell_length_c 12.7722(8)
_cell_measurement_reflns_used 2624
_cell_measurement_temperature 193(2)
_cell_measurement_theta_max 68.19
_cell_measurement_theta_min 36.93
_cell_volume 1249.20(12)
_computing_structure_refinement 'SHELXL-2018/3 (Sheldrick, 2018)'
_computing_structure_solution 'SHELXT 2014/5 (Sheldrick, 2014)'
_diffrn_ambient_temperature 193(2)
_diffrn_measured_fraction_theta_full 0.971
_diffrn_measured_fraction_theta_max 0.971
_diffrn_measurement_device_type 'Bruker APEX-II CCD'
_diffrn_measurement_method '\f and \w scans'
_diffrn_radiation_type CuK\a
_diffrn_radiation_wavelength 1.54178
_diffrn_reflns_av_R_equivalents 0.1193
_diffrn_reflns_av_unetI/netI 0.0973
_diffrn_reflns_Laue_measured_fraction_full 0.971
_diffrn_reflns_Laue_measured_fraction_max 0.971
_diffrn_reflns_limit_h_max 10
_diffrn_reflns_limit_h_min -10
_diffrn_reflns_limit_k_max 13
_diffrn_reflns_limit_k_min -13
_diffrn_reflns_limit_l_max 14
_diffrn_reflns_limit_l_min -15
_diffrn_reflns_number 7746
_diffrn_reflns_point_group_measured_fraction_full 0.971
_diffrn_reflns_point_group_measured_fraction_max 0.971
_diffrn_reflns_theta_full 64.997
_diffrn_reflns_theta_max 64.997
_diffrn_reflns_theta_min 3.559
_exptl_absorpt_coefficient_mu 1.202
_exptl_crystal_density_diffrn 1.503
_exptl_crystal_description block
_exptl_crystal_F_000 574
_exptl_crystal_recrystallization_method 'Re-crystallisation from solvent'
_exptl_crystal_size_max 0.220
_exptl_crystal_size_mid 0.190
_exptl_crystal_size_min 0.150
_refine_diff_density_max 0.342
_refine_diff_density_min -0.439
_refine_diff_density_rms 0.083
_refine_ls_extinction_method none
_refine_ls_goodness_of_fit_ref 1.038
_refine_ls_hydrogen_treatment constr
_refine_ls_matrix_type full
_refine_ls_number_parameters 361
_refine_ls_number_reflns 4129
_refine_ls_number_restraints 0
_refine_ls_restrained_S_all 1.038
_refine_ls_R_factor_all 0.0888
_refine_ls_R_factor_gt 0.0830
_refine_ls_shift/su_max 0.000
_refine_ls_shift/su_mean 0.000
_refine_ls_structure_factor_coef Fsqd
_refine_ls_weighting_details 'w=1/[\s^2^(Fo^2^)+(0.1666P)^2^+0.2467P] where P=(Fo^2^+2Fc^2^)/3'
_refine_ls_weighting_scheme calc
_refine_ls_wR_factor_gt 0.2339
_refine_ls_wR_factor_ref 0.2459
_reflns_Friedel_coverage 0.000
_reflns_number_gt 3561
_reflns_number_total 4129
_reflns_threshold_expression 'I > 2\s(I)'
_cod_data_source_file c9cc00785g2.cif
_cod_data_source_block cu_20181204ZH_ZNZ1141_0m_a
_cod_database_code 7123005
_shelx_shelxl_version_number 2018/3
_shelx_space_group_comment
;
The symmetry employed for this shelxl refinement is uniquely defined
by the following loop, which should always be used as a source of
symmetry information in preference to the above space-group names.
They are only intended as comments.
;
_shelx_estimated_absorpt_t_min 0.778
_shelx_estimated_absorpt_t_max 0.840

loop_
_space_group_symop_operation_xyz
'x, y, z'
'-x, -y, -z'

loop_
_atom_site_label
_atom_site_type_symbol
_atom_site_fract_x
_atom_site_fract_y
_atom_site_fract_z
_atom_site_U_iso_or_equiv
_atom_site_adp_type
_atom_site_occupancy
_atom_site_site_symmetry_order
_atom_site_calc_flag
_atom_site_refinement_flags_posn
_atom_site_refinement_flags_adp
C1 C 0.5029(3) 0.3133(2) 0.55929(19) 0.0490(6) Uani 1 1 d . .
C2 C 0.3752(3) 0.3756(2) 0.5192(2) 0.0526(6) Uani 1 1 d . .
H2A H 0.308969 0.354903 0.450858 0.063 Uiso 1 1 calc R U
C3 C 0.3461(3) 0.4686(2) 0.58087(19) 0.0488(6) Uani 1 1 d . .
H3 H 0.256724 0.510757 0.555853 0.059 Uiso 1 1 calc R U
C4 C 0.4460(2) 0.5012(2) 0.67914(18) 0.0456(5) Uani 1 1 d . .
C5 C 0.5748(3) 0.4358(3) 0.7163(2) 0.0550(6) Uani 1 1 d . .
H5 H 0.643606 0.457290 0.783532 0.066 Uiso 1 1 calc R U
C6 C 0.6030(3) 0.3411(3) 0.6570(2) 0.0569(6) Uani 1 1 d . .
H6 H 0.689438 0.295963 0.682893 0.068 Uiso 1 1 calc R U
C7 C 0.4239(3) 0.6032(2) 0.74900(18) 0.0487(6) Uani 1 1 d . .
C8 C 0.2675(3) 0.6518(2) 0.7296(2) 0.0523(6) Uani 1 1 d . .
H8 H 0.209948 0.657482 0.652891 0.063 Uiso 1 1 calc R U
C9 C 0.2389(3) 0.7410(2) 0.8076(3) 0.0629(7) Uani 1 1 d . .
H9A H 0.166473 0.801950 0.779381 0.075 Uiso 1 1 calc R U
H9B H 0.327071 0.769438 0.867025 0.075 Uiso 1 1 calc R U
C10 C 0.1719(3) 0.6155(2) 0.81118(19) 0.0485(6) Uani 1 1 d . .
C11 C 0.2359(3) 0.5403(2) 0.8987(2) 0.0541(6) Uani 1 1 d . .
C12 C 0.2868(4) 0.4776(3) 0.9683(2) 0.0715(8) Uani 1 1 d . .
H12 H 0.328000 0.426741 1.024836 0.086 Uiso 1 1 calc R U
C13 C 0.0014(3) 0.5893(3) 0.7688(2) 0.0574(7) Uani 1 1 d . .
C14 C 0.1456(3) 0.1778(2) 0.6222(2) 0.0582(7) Uani 1 1 d . .
C15 C 0.1834(4) 0.2381(3) 0.7198(3) 0.0646(7) Uani 1 1 d . .
H15 H 0.126633 0.302489 0.733266 0.078 Uiso 1 1 calc R U
C16 C 0.3052(3) 0.2034(3) 0.7977(2) 0.0615(7) Uani 1 1 d . .
H16 H 0.332613 0.244330 0.865619 0.074 Uiso 1 1 calc R U
C17 C 0.3477(3) 0.0507(2) 0.6792(2) 0.0581(7) Uani 1 1 d . .
H17 H 0.404044 -0.013847 0.665367 0.070 Uiso 1 1 calc R U
C18 C 0.3890(3) 0.1090(2) 0.7784(2) 0.0526(6) Uani 1 1 d . .
C19 C 0.2260(4) 0.0843(3) 0.5995(2) 0.0637(7) Uani 1 1 d . .
H19 H 0.198415 0.044164 0.531132 0.076 Uiso 1 1 calc R U
C20 C 0.5220(3) 0.0799(2) 0.8664(2) 0.0595(7) Uani 1 1 d . .
C21 C 0.6247(3) -0.0129(3) 0.8450(3) 0.0633(7) Uani 1 1 d . .
H21 H 0.578408 -0.072954 0.786131 0.076 Uiso 1 1 calc R U
C22 C 0.7962(3) 0.0276(2) 0.8573(2) 0.0558(6) Uani 1 1 d . .
C23 C 0.7455(4) -0.0536(3) 0.9367(3) 0.0811(10) Uani 1 1 d . .
H23 H 0.771404 -0.098570 0.999851 0.097 Uiso 1 1 calc R U
C24 C 0.8509(3) 0.1489(3) 0.8888(2) 0.0621(7) Uani 1 1 d . .
C25 C 0.8983(5) 0.2455(3) 0.9144(3) 0.0857(10) Uani 1 1 d . .
H25 H 0.937203 0.324770 0.935330 0.103 Uiso 1 1 calc R U
C26 C 0.8736(3) -0.0245(3) 0.7770(3) 0.0694(8) Uani 1 1 d . .
F1 F -0.0565(2) 0.6539(2) 0.68542(17) 0.0860(6) Uani 1 1 d . .
F2 F -0.0767(2) 0.6118(2) 0.84306(19) 0.0944(7) Uani 1 1 d . .
F3 F -0.0351(2) 0.47710(18) 0.7374(2) 0.0991(8) Uani 1 1 d . .
F4 F 0.8511(3) 0.0351(2) 0.68642(17) 0.1012(8) Uani 1 1 d . .
F5 F 1.0272(2) -0.0210(2) 0.8142(2) 0.0946(7) Uani 1 1 d . .
F6 F 0.8257(3) -0.1363(2) 0.7509(2) 0.1088(9) Uani 1 1 d . .
N1 N 0.5352(3) 0.2150(2) 0.4936(2) 0.0634(6) Uani 1 1 d . .
N2 N 0.0169(3) 0.2150(3) 0.5370(2) 0.0765(8) Uani 1 1 d . .
O1 O 0.4746(4) 0.2088(3) 0.3992(2) 0.1052(10) Uani 1 1 d . .
O2 O 0.6217(4) 0.1421(3) 0.5383(2) 0.1073(10) Uani 1 1 d . .
O3 O 0.5280(2) 0.64238(19) 0.82223(15) 0.0646(6) Uani 1 1 d . .
O4 O -0.0229(4) 0.1563(3) 0.4541(2) 0.1012(9) Uani 1 1 d . .
O5 O -0.0405(4) 0.3067(3) 0.5529(3) 0.1160(11) Uani 1 1 d . .
O6 O 0.5482(3) 0.1305(3) 0.95309(19) 0.0831(7) Uani 1 1 d . .

loop_
_atom_site_aniso_label
_atom_site_aniso_U_11
_atom_site_aniso_U_22
_atom_site_aniso_U_33
_atom_site_aniso_U_23
_atom_site_aniso_U_13
_atom_site_aniso_U_12
C1 0.0484(12) 0.0549(13) 0.0446(12) 0.0008(10) 0.0139(10) -0.0014(10)
C2 0.0462(12) 0.0623(15) 0.0428(12) 0.0001(10) -0.0005(9) -0.0038(10)
C3 0.0390(11) 0.0589(14) 0.0447(12) 0.0044(10) 0.0025(9) 0.0029(9)
C4 0.0352(10) 0.0616(14) 0.0393(11) 0.0066(10) 0.0071(8) 0.0039(9)
C5 0.0453(12) 0.0769(17) 0.0392(12) -0.0026(11) 0.0000(9) 0.0146(11)
C6 0.0457(12) 0.0724(17) 0.0509(14) 0.0019(12) 0.0049(10) 0.0154(11)
C7 0.0429(11) 0.0645(15) 0.0375(11) 0.0050(10) 0.0059(9) 0.0070(10)
C8 0.0481(12) 0.0628(15) 0.0454(13) 0.0040(11) 0.0068(10) 0.0138(10)
C9 0.0577(14) 0.0540(15) 0.0742(18) -0.0064(13) 0.0078(13) 0.0126(11)
C10 0.0440(12) 0.0581(14) 0.0422(12) -0.0073(10) 0.0051(9) 0.0140(10)
C11 0.0517(13) 0.0676(16) 0.0423(13) -0.0049(11) 0.0079(10) 0.0107(11)
C12 0.0749(18) 0.089(2) 0.0486(15) 0.0095(14) 0.0053(13) 0.0184(15)
C13 0.0466(13) 0.0673(16) 0.0555(15) -0.0083(12) 0.0037(11) 0.0145(11)
C14 0.0583(14) 0.0581(15) 0.0613(16) 0.0013(12) 0.0217(12) -0.0006(11)
C15 0.0693(16) 0.0622(16) 0.0709(18) -0.0026(13) 0.0305(14) 0.0168(13)
C16 0.0673(16) 0.0606(16) 0.0607(16) -0.0166(13) 0.0233(13) 0.0062(12)
C17 0.0655(15) 0.0508(14) 0.0621(16) -0.0119(12) 0.0235(12) 0.0062(11)
C18 0.0524(13) 0.0500(13) 0.0600(15) -0.0087(11) 0.0247(11) -0.0016(10)
C19 0.0772(18) 0.0559(15) 0.0589(16) -0.0123(12) 0.0204(13) -0.0032(12)
C20 0.0529(13) 0.0631(16) 0.0649(17) -0.0109(13) 0.0204(12) -0.0011(11)
C21 0.0571(15) 0.0529(15) 0.0802(19) -0.0082(13) 0.0175(13) 0.0027(11)
C22 0.0522(13) 0.0599(15) 0.0543(14) -0.0012(11) 0.0089(11) 0.0111(10)
C23 0.078(2) 0.083(2) 0.087(2) 0.0264(18) 0.0229(18) 0.0160(16)
C24 0.0571(14) 0.0717(19) 0.0558(15) -0.0045(13) 0.0097(12) 0.0067(12)
C25 0.088(2) 0.074(2) 0.090(2) -0.0213(18) 0.0139(19) -0.0060(17)
C26 0.0576(15) 0.0742(19) 0.075(2) -0.0124(15) 0.0086(13) 0.0208(13)
F1 0.0551(9) 0.1153(16) 0.0794(12) 0.0119(11) -0.0071(9) 0.0272(9)
F2 0.0573(10) 0.143(2) 0.0900(14) -0.0099(13) 0.0295(10) 0.0176(11)
F3 0.0573(10) 0.0729(12) 0.150(2) -0.0304(13) -0.0089(11) 0.0058(8)
F4 0.1071(16) 0.143(2) 0.0649(12) 0.0044(12) 0.0300(11) 0.0529(14)
F5 0.0595(10) 0.1166(17) 0.1092(16) -0.0116(13) 0.0167(10) 0.0301(10)
F6 0.0967(15) 0.0804(14) 0.151(2) -0.0422(15) 0.0307(15) 0.0199(11)
N1 0.0662(14) 0.0647(14) 0.0599(14) -0.0066(11) 0.0169(11) 0.0027(11)
N2 0.0758(16) 0.0819(18) 0.0717(18) 0.0104(14) 0.0164(14) 0.0070(13)
O1 0.154(3) 0.0913(18) 0.0591(15) -0.0229(13) -0.0025(15) 0.0292(17)
O2 0.116(2) 0.111(2) 0.0913(19) -0.0213(16) 0.0050(16) 0.0579(18)
O3 0.0513(10) 0.0852(14) 0.0509(10) -0.0124(9) -0.0016(8) 0.0111(9)
O4 0.114(2) 0.0998(19) 0.0752(17) 0.0040(15) -0.0065(15) 0.0069(15)
O5 0.120(2) 0.124(2) 0.102(2) 0.0029(18) 0.0086(18) 0.063(2)
O6 0.0737(13) 0.1096(18) 0.0651(14) -0.0269(13) 0.0137(11) 0.0147(12)

loop_
_atom_type_symbol
_atom_type_description
_atom_type_scat_dispersion_real
_atom_type_scat_dispersion_imag
_atom_type_scat_source
C C 0.0181 0.0091 'International Tables Vol C Tables 4.2.6.8 and 6.1.1.4'
H H 0.0000 0.0000 'International Tables Vol C Tables 4.2.6.8 and 6.1.1.4'
F F 0.0727 0.0534 'International Tables Vol C Tables 4.2.6.8 and 6.1.1.4'
O O 0.0492 0.0322 'International Tables Vol C Tables 4.2.6.8 and 6.1.1.4'
N N 0.0311 0.0180 'International Tables Vol C Tables 4.2.6.8 and 6.1.1.4'

loop_
_geom_angle_atom_site_label_1
_geom_angle_atom_site_label_2
_geom_angle_atom_site_label_3
_geom_angle
C6 C1 C2 122.8(2)
C6 C1 N1 118.6(2)
C2 C1 N1 118.5(2)
C1 C2 C3 118.3(2)
C1 C2 H2A 120.8
C3 C2 H2A 120.8
C2 C3 C4 120.7(2)
C2 C3 H3 119.6
C4 C3 H3 119.6
C3 C4 C5 118.9(2)
C3 C4 C7 123.7(2)
C5 C4 C7 117.5(2)
C6 C5 C4 121.0(2)
C6 C5 H5 119.5
C4 C5 H5 119.5
C5 C6 C1 118.2(2)
C5 C6 H6 120.9
C1 C6 H6 120.9
O3 C7 C4 120.7(2)
O3 C7 C8 120.6(2)
C4 C7 C8 118.6(2)
C9 C8 C7 118.7(2)
C9 C8 C10 59.89(18)
C7 C8 C10 115.1(2)
C9 C8 H8 116.9
C7 C8 H8 116.9
C10 C8 H8 116.9
C8 C9 C10 61.79(17)
C8 C9 H9A 117.6
C10 C9 H9A 117.6
C8 C9 H9B 117.6
C10 C9 H9B 117.6
H9A C9 H9B 114.7
C11 C10 C13 112.6(2)
C11 C10 C9 120.5(2)
C13 C10 C9 118.5(2)
C11 C10 C8 119.5(2)
C13 C10 C8 117.4(2)
C9 C10 C8 58.33(18)
C12 C11 C10 178.8(3)
C11 C12 H12 180.0
F3 C13 F1 106.7(2)
F3 C13 F2 106.7(3)
F1 C13 F2 106.0(2)
F3 C13 C10 112.4(2)
F1 C13 C10 112.9(2)
F2 C13 C10 111.7(2)
C15 C14 C19 122.4(3)
C15 C14 N2 119.4(3)
C19 C14 N2 118.2(3)
C14 C15 C16 118.6(3)
C14 C15 H15 120.7
C16 C15 H15 120.7
C15 C16 C18 121.0(3)
C15 C16 H16 119.5
C18 C16 H16 119.5
C18 C17 C19 121.3(3)
C18 C17 H17 119.3
C19 C17 H17 119.3
C17 C18 C16 118.8(3)
C17 C18 C20 124.0(2)
C16 C18 C20 117.2(2)
C14 C19 C17 118.0(3)
C14 C19 H19 121.0
C17 C19 H19 121.0
O6 C20 C18 120.9(3)
O6 C20 C21 120.3(3)
C18 C20 C21 118.8(2)
C23 C21 C20 118.9(3)
C23 C21 C22 59.3(2)
C20 C21 C22 116.4(2)
C23 C21 H21 116.6
C20 C21 H21 116.6
C22 C21 H21 116.6
C24 C22 C26 113.3(3)
C24 C22 C23 120.0(3)
C26 C22 C23 118.2(3)
C24 C22 C21 120.1(2)
C26 C22 C21 116.0(2)
C23 C22 C21 59.0(2)
C21 C23 C22 61.8(2)
C21 C23 H23 149.1
C22 C23 H23 149.1
C25 C24 C22 178.4(3)
C24 C25 H25 180.0
F6 C26 F4 107.5(3)
F6 C26 F5 107.0(3)
F4 C26 F5 105.4(3)
F6 C26 C22 112.8(3)
F4 C26 C22 112.1(2)
F5 C26 C22 111.7(3)
O1 N1 O2 123.0(3)
O1 N1 C1 118.9(3)
O2 N1 C1 118.0(3)
O4 N2 O5 123.3(3)
O4 N2 C14 119.0(3)
O5 N2 C14 117.6(3)

loop_
_geom_bond_atom_site_label_1
_geom_bond_atom_site_label_2
_geom_bond_distance
C1 C6 1.374(4)
C1 C2 1.380(4)
C1 N1 1.467(3)
C2 C3 1.379(4)
C2 H2A 0.9500
C3 C4 1.389(3)
C3 H3 0.9500
C4 C5 1.402(3)
C4 C7 1.500(4)
C5 C6 1.374(4)
C5 H5 0.9500
C6 H6 0.9500
C7 O3 1.210(3)
C7 C8 1.502(3)
C8 C9 1.483(4)
C8 C10 1.536(4)
C8 H8 1.0000
C9 C10 1.508(4)
C9 H9A 0.9900
C9 H9B 0.9900
C10 C11 1.446(4)
C10 C13 1.499(3)
C11 C12 1.171(4)
C12 H12 0.9500
C13 F3 1.321(3)
C13 F1 1.323(3)
C13 F2 1.332(3)
C14 C15 1.373(4)
C14 C19 1.380(4)
C14 N2 1.475(4)
C15 C16 1.374(5)
C15 H15 0.9500
C16 C18 1.395(4)
C16 H16 0.9500
C17 C18 1.379(4)
C17 C19 1.383(4)
C17 H17 0.9500
C18 C20 1.492(4)
C19 H19 0.9500
C20 O6 1.205(4)
C20 C21 1.501(4)
C21 C23 1.497(5)
C21 C22 1.539(4)
C21 H21 1.0000
C22 C24 1.443(4)
C22 C26 1.498(4)
C22 C23 1.502(4)
C23 H23 0.9500
C24 C25 1.158(5)
C25 H25 0.9500
C26 F6 1.319(4)
C26 F4 1.328(4)
C26 F5 1.340(3)
N1 O1 1.200(4)
N1 O2 1.222(4)
N2 O4 1.208(4)
N2 O5 1.222(4)
